data_7229940
loop_
_publ_author_name
'Nisar, Madiha'
'Sung, Herman H.-Y.'
'Puschmann, Horst'
'Lakerveld, Richard'
'Haynes, Richard K.'
'Williams, Ian D.'

_publ_section_title
;
 11-Azaartemisinin cocrystals with preserved lactam&#x2009;:&#x2009;acid
 heterosynthons
;
_journal_issue 9
_journal_name_full CrystEngComm
_journal_page_first 1205
_journal_paper_doi 10.1039/C7CE01875D
_journal_volume 20
_journal_year 2018
_chemical_absolute_configuration ad
_chemical_formula_moiety 'C15 H23 N O4, C7 H6 O2'
_chemical_formula_sum 'C22 H29 N O6'
_chemical_formula_weight 403.46
_chemical_name_common 11-Aza:Ben
_space_group_crystal_system monoclinic
_space_group_IT_number 4
_space_group_name_Hall 'P 2yb'
_space_group_name_H-M_alt 'P 1 21 1'
_symmetry_space_group_name_Hall 'P 2yb'
_symmetry_space_group_name_H-M 'P 1 21 1'
_atom_sites_solution_hydrogens mixed
_atom_sites_solution_primary iterative
_audit_creation_date 2017-07-17
_audit_creation_method
;
Olex2 1.2
(compiled 2017.03.28 svn.r3405 for OlexSys, GUI svn.r5337)
;
_audit_update_record
;
2017-08-15 deposited with the CCDC.
2018-01-10 downloaded from the CCDC.
;
_cell_angle_alpha 90
_cell_angle_beta 90.9437(18)
_cell_angle_gamma 90
_cell_formula_units_Z 4
_cell_length_a 9.64312(19)
_cell_length_b 9.3622(2)
_cell_length_c 22.8165(4)
_cell_measurement_reflns_used 5119
_cell_measurement_temperature 100.00(10)
_cell_measurement_theta_max 75.3250
_cell_measurement_theta_min 4.5700
_cell_volume 2059.61(7)
_computing_cell_refinement 'CrysAlisPro 1.171.38.46 (Rigaku OD, 2015)'
_computing_data_collection 'CrysAlisPro 1.171.38.46 (Rigaku OD, 2015)'
_computing_data_reduction 'CrysAlisPro 1.171.38.46 (Rigaku OD, 2015)'
_computing_molecular_graphics 'Olex2 (Dolomanov et al., 2009)'
_computing_publication_material 'Olex2 (Dolomanov et al., 2009)'
_computing_structure_refinement 'ShelXL (Sheldrick, 2015)'
_computing_structure_solution
;
Superflip (Palatinus & Chapuis, 2007;Palatinus & van der Lee, 2008;
Palatinus et al., 2012)
;
_diffrn_ambient_environment N~2~
_diffrn_ambient_temperature 100.00(10)
_diffrn_detector 'CCD plate'
_diffrn_detector_area_resol_mean 10.3577
_diffrn_detector_type Atlas
_diffrn_measured_fraction_theta_full 0.997
_diffrn_measured_fraction_theta_max 0.997
_diffrn_measurement_details
;
List of Runs (angles in degrees, time in seconds):

  # Type    Start    End  Width  t~exp~   \w     \q     \k     \f   Frames
#--------------------------------------------------------------------------
  1  \w     48.00 106.00   1.00    3.00    --  110.57-102.00 119.00   58
  2  \w     11.00 117.00   1.00    1.00    --   40.57  77.00-180.00  106
  3  \w    -67.00  36.00   1.00    1.00    --  -40.57  37.00-120.00  103
  4  \w    -65.00  36.00   1.00    1.00    --  -40.57  37.00 150.00  101
  5  \w     42.00 128.00   1.00    3.00    --  110.57 -30.00  30.00   86
  6  \w     85.00 172.00   1.00    3.00    --  110.57  41.00   7.00   87
  7  \w     80.00 170.00   1.00    3.00    --  110.57  61.00-150.00   90
  8  \w     83.00 178.00   1.00    3.00    --  110.57  77.00  30.00   95
  9  \w     81.00 146.00   1.00    3.00    --  110.57  77.00 120.00   65
 10  \w     73.00 131.00   1.00    3.00    --  110.57 178.00 -90.00   58
 11  \w     26.00 106.00   1.00    3.00    --  110.57 -94.00   0.00   80
 12  \w     35.00 115.00   1.00    3.00    --  110.57-111.00-120.00   80
;
_diffrn_measurement_device 'kappa diffractometer'
_diffrn_measurement_device_type 'SuperNova, Dual, Cu at zero, Atlas'
_diffrn_measurement_method '\w scans'
_diffrn_orient_matrix_type 'CrysAlisPro convention (1999,Acta A55,543-557)'
_diffrn_orient_matrix_UB_11 -0.0430966000
_diffrn_orient_matrix_UB_12 0.1554552000
_diffrn_orient_matrix_UB_13 -0.0128475000
_diffrn_orient_matrix_UB_21 -0.1368507000
_diffrn_orient_matrix_UB_22 -0.0242633000
_diffrn_orient_matrix_UB_23 0.0325116000
_diffrn_orient_matrix_UB_31 0.0704463000
_diffrn_orient_matrix_UB_32 0.0481925000
_diffrn_orient_matrix_UB_33 0.0577464000
_diffrn_radiation_monochromator mirror
_diffrn_radiation_probe x-ray
_diffrn_radiation_type CuK\a
_diffrn_radiation_wavelength 1.54184
_diffrn_reflns_av_R_equivalents 0.0339
_diffrn_reflns_av_unetI/netI 0.0514
_diffrn_reflns_Laue_measured_fraction_full 0.997
_diffrn_reflns_Laue_measured_fraction_max 0.997
_diffrn_reflns_limit_h_max 11
_diffrn_reflns_limit_h_min -11
_diffrn_reflns_limit_k_max 11
_diffrn_reflns_limit_k_min -11
_diffrn_reflns_limit_l_max 27
_diffrn_reflns_limit_l_min -26
_diffrn_reflns_number 11649
_diffrn_reflns_point_group_measured_fraction_full 0.984
_diffrn_reflns_point_group_measured_fraction_max 0.984
_diffrn_reflns_theta_full 66.500
_diffrn_reflns_theta_max 67.499
_diffrn_reflns_theta_min 3.875
_diffrn_source 'micro-focus sealed X-ray tube'
_diffrn_source_current 0.80
_diffrn_source_power 0.040
_diffrn_source_target Cu
_diffrn_source_type 'SuperNova (Cu) X-ray Source'
_diffrn_source_voltage 50
_exptl_absorpt_coefficient_mu 0.776
_exptl_absorpt_correction_T_max 1.00000
_exptl_absorpt_correction_T_min 0.93665
_exptl_absorpt_correction_type multi-scan
_exptl_absorpt_process_details
;
CrysAlisPro 1.171.38.46 (Rigaku Oxford Diffraction, 2015)
Empirical absorption correction using spherical harmonics,
 implemented in SCALE3 ABSPACK scaling algorithm.
;
_exptl_crystal_colour colourless
_exptl_crystal_colour_primary colourless
_exptl_crystal_density_diffrn 1.301
_exptl_crystal_density_method 'not measured'
_exptl_crystal_description plate
_exptl_crystal_F_000 864
_exptl_crystal_size_max 0.18
_exptl_crystal_size_mid 0.15
_exptl_crystal_size_min 0.05
_refine_diff_density_max 0.185
_refine_diff_density_min -0.176
_refine_diff_density_rms 0.035
_refine_ls_abs_structure_details
;
 Flack x determined using 2798 quotients [(I+)-(I-)]/[(I+)+(I-)]
 (Parsons, Flack and Wagner, Acta Cryst. B69 (2013) 249-259).
;
_refine_ls_abs_structure_Flack -0.04(10)
_refine_ls_extinction_method none
_refine_ls_goodness_of_fit_ref 1.004
_refine_ls_hydrogen_treatment mixed
_refine_ls_matrix_type full
_refine_ls_number_parameters 545
_refine_ls_number_reflns 7317
_refine_ls_number_restraints 1
_refine_ls_restrained_S_all 1.004
_refine_ls_R_factor_all 0.0403
_refine_ls_R_factor_gt 0.0348
_refine_ls_shift/su_max 0.000
_refine_ls_shift/su_mean 0.000
_refine_ls_structure_factor_coef Fsqd
_refine_ls_weighting_details 'w=1/[\s^2^(Fo^2^)+(0.0360P)^2^] where P=(Fo^2^+2Fc^2^)/3'
_refine_ls_weighting_scheme calc
_refine_ls_wR_factor_gt 0.0785
_refine_ls_wR_factor_ref 0.0818
_reflns_Friedel_coverage 0.851
_reflns_Friedel_fraction_full 0.970
_reflns_Friedel_fraction_max 0.969
_reflns_number_gt 6668
_reflns_number_total 7317
_reflns_threshold_expression 'I > 2\s(I)'
_cod_data_source_file c7ce01875d2.cif
_cod_data_source_block cpd2_madiha36cult
_cod_depositor_comments 'Adding full bibliography for 7229939--7229946.cif.'
_cod_original_cell_volume 2059.60(7)
_cod_database_code 7229940
_shelx_shelxl_version_number 2014/7
_shelx_space_group_comment
;
The symmetry employed for this shelxl refinement is uniquely defined
by the following loop, which should always be used as a source of
symmetry information in preference to the above space-group names.
They are only intended as comments.
;
_reflns_odcompleteness_completeness 99.73
_reflns_odcompleteness_iscentric 1
_reflns_odcompleteness_theta 68.13
_olex2_refinement_description
;
1. Fixed Uiso
 At 1.2 times of:
  All C(H) groups, All C(H,H) groups
 At 1.5 times of:
  All C(H,H,H) groups
2.a Ternary CH refined with riding coordinates:
 C2(H2), C6(H6), C9(H9), C11(H11A), C12(H12), C2A(H2A), C6A(H6A), C9A(H9A),
 C11A(H11C), C12A(H12A)
2.b Secondary CH2 refined with riding coordinates:
 C4(H4A,H4B), C5(H5A,H5B), C7(H7A,H7B), C8(H8A,H8B), C4A(H4AA,H4AB), C5A(H5AA,
 H5AB), C7A(H7AA,H7AB), C8A(H8AA,H8AB)
2.c Aromatic/amide H refined with riding coordinates:
 C22(H22), C23(H23), C24(H24), C25(H25), C26(H26), C22A(H22A), C23A(H23A),
 C24A(H24A), C25A(H25A), C26A(H26A)
2.d Idealised Me refined as rotating group:
 C13(H13A,H13B,H13C), C14(H14A,H14B,H14C), C15(H15A,H15B,H15C), C13A(H13D,H13E,
 H13F), C14A(H14D,H14E,H14F), C15A(H15D,H15E,H15F)
;
_olex2_date_sample_data_collection 2017-06-26
_olex2_submission_special_instructions 'No special instructions were received'
_oxdiff_exptl_absorpt_empirical_details
;
Empirical correction (ABSPACK) includes:
- Absorption correction using spherical harmonics
- Frame scaling
;
_oxdiff_exptl_absorpt_empirical_full_max 1.176
_oxdiff_exptl_absorpt_empirical_full_min 0.888

loop_
_space_group_symop_operation_xyz
'x, y, z'
'-x, y+1/2, -z'

loop_
_atom_site_label
_atom_site_type_symbol
_atom_site_fract_x
_atom_site_fract_y
_atom_site_fract_z
_atom_site_U_iso_or_equiv
_atom_site_adp_type
_atom_site_occupancy
_atom_site_site_symmetry_order
_atom_site_calc_flag
_atom_site_refinement_flags_posn
O1 O 0.4500(2) 0.5659(2) 0.41252(8) 0.0216(4) Uani 1 1 d .
O2 O 0.59596(19) 0.5856(2) 0.43041(8) 0.0227(4) Uani 1 1 d .
O3 O 0.64515(19) 0.3462(2) 0.44147(8) 0.0205(4) Uani 1 1 d .
O10 O 0.4043(2) 0.4837(2) 0.60087(8) 0.0222(4) Uani 1 1 d .
N11 N 0.5037(2) 0.3900(2) 0.52144(9) 0.0194(5) Uani 1 1 d .
H11 H 0.576(4) 0.365(4) 0.5450(15) 0.028(9) Uiso 1 1 d .
C1 C 0.4034(3) 0.4190(3) 0.42145(11) 0.0178(5) Uani 1 1 d .
C2 C 0.5065(3) 0.3392(3) 0.46098(11) 0.0184(5) Uani 1 1 d .
H2 H 0.4786 0.2364 0.4611 0.022 Uiso 1 1 calc R
C3 C 0.6732(3) 0.4707(3) 0.40715(12) 0.0226(6) Uani 1 1 d .
C4 C 0.6376(3) 0.4447(3) 0.34208(12) 0.0255(6) Uani 1 1 d .
H4A H 0.6018 0.5346 0.3247 0.031 Uiso 1 1 calc R
H4B H 0.7237 0.4194 0.3214 0.031 Uiso 1 1 calc R
C5 C 0.5306(3) 0.3265(3) 0.33155(11) 0.0225(6) Uani 1 1 d .
H5A H 0.5701 0.2355 0.3462 0.027 Uiso 1 1 calc R
H5B H 0.5154 0.3162 0.2887 0.027 Uiso 1 1 calc R
C6 C 0.3061(3) 0.2082(3) 0.36185(12) 0.0206(5) Uani 1 1 d .
H6 H 0.3640 0.1355 0.3831 0.025 Uiso 1 1 calc R
C7 C 0.1700(3) 0.2246(3) 0.39448(13) 0.0251(6) Uani 1 1 d .
H7A H 0.1065 0.2865 0.3713 0.030 Uiso 1 1 calc R
H7B H 0.1256 0.1297 0.3982 0.030 Uiso 1 1 calc R
C8 C 0.1908(3) 0.2889(3) 0.45548(12) 0.0224(6) Uani 1 1 d .
H8A H 0.2479 0.2235 0.4800 0.027 Uiso 1 1 calc R
H8B H 0.0997 0.3003 0.4743 0.027 Uiso 1 1 calc R
C9 C 0.2807(3) 0.5145(3) 0.51004(12) 0.0207(5) Uani 1 1 d .
H9 H 0.3060 0.6149 0.4997 0.025 Uiso 1 1 calc R
C10 C 0.3997(3) 0.4585(3) 0.54707(12) 0.0188(5) Uani 1 1 d .
C11 C 0.3887(3) 0.3493(3) 0.36025(11) 0.0193(5) Uani 1 1 d .
H11A H 0.3350 0.4172 0.3348 0.023 Uiso 1 1 calc R
C12 C 0.2629(3) 0.4350(3) 0.45151(11) 0.0189(5) Uani 1 1 d .
H12 H 0.2035 0.4965 0.4255 0.023 Uiso 1 1 calc R
C13 C 0.8232(3) 0.5103(4) 0.41866(14) 0.0319(7) Uani 1 1 d .
H13A H 0.8365 0.5340 0.4602 0.048 Uiso 1 1 calc GR
H13B H 0.8475 0.5930 0.3946 0.048 Uiso 1 1 calc GR
H13C H 0.8828 0.4294 0.4086 0.048 Uiso 1 1 calc GR
C14 C 0.2766(3) 0.1524(3) 0.29962(13) 0.0277(6) Uani 1 1 d .
H14A H 0.2279 0.2261 0.2767 0.042 Uiso 1 1 calc GR
H14B H 0.2187 0.0666 0.3016 0.042 Uiso 1 1 calc GR
H14C H 0.3643 0.1290 0.2808 0.042 Uiso 1 1 calc GR
C15 C 0.1478(3) 0.5250(4) 0.54545(13) 0.0305(7) Uani 1 1 d .
H15A H 0.1240 0.4305 0.5608 0.046 Uiso 1 1 calc GR
H15B H 0.0720 0.5598 0.5201 0.046 Uiso 1 1 calc GR
H15C H 0.1623 0.5915 0.5782 0.046 Uiso 1 1 calc GR
O20 O 0.7260(2) 0.3334(2) 0.60924(8) 0.0255(4) Uani 1 1 d .
O21 O 0.5527(2) 0.3371(2) 0.67374(8) 0.0250(4) Uani 1 1 d .
H21 H 0.510(4) 0.391(5) 0.6478(19) 0.046(12) Uiso 1 1 d .
C20 C 0.6760(3) 0.2960(3) 0.65556(12) 0.0217(6) Uani 1 1 d .
C21 C 0.7481(3) 0.1984(3) 0.69780(12) 0.0220(6) Uani 1 1 d .
C22 C 0.8781(3) 0.1448(3) 0.68387(12) 0.0246(6) Uani 1 1 d .
H22 H 0.9217 0.1743 0.6488 0.030 Uiso 1 1 calc R
C23 C 0.9438(3) 0.0489(3) 0.72100(13) 0.0295(7) Uani 1 1 d .
H23 H 1.0324 0.0123 0.7113 0.035 Uiso 1 1 calc R
C24 C 0.8811(3) 0.0055(4) 0.77245(14) 0.0314(7) Uani 1 1 d .
H24 H 0.9263 -0.0609 0.7977 0.038 Uiso 1 1 calc R
C25 C 0.7519(3) 0.0598(4) 0.78674(13) 0.0311(7) Uani 1 1 d .
H25 H 0.7088 0.0306 0.8219 0.037 Uiso 1 1 calc R
C26 C 0.6856(3) 0.1567(3) 0.74973(13) 0.0256(6) Uani 1 1 d .
H26 H 0.5978 0.1946 0.7598 0.031 Uiso 1 1 calc R
O1A O 0.34036(19) 0.3676(2) -0.06387(8) 0.0181(4) Uani 1 1 d .
O2A O 0.29829(19) 0.3436(2) -0.00298(8) 0.0190(4) Uani 1 1 d .
O3A O 0.30016(18) 0.5804(2) 0.02397(8) 0.0186(4) Uani 1 1 d .
O10A O 0.75705(18) 0.4566(2) 0.01828(8) 0.0207(4) Uani 1 1 d .
N11A N 0.5383(2) 0.5408(2) 0.01496(10) 0.0177(5) Uani 1 1 d .
H11B H 0.555(4) 0.570(4) 0.0514(16) 0.030(9) Uiso 1 1 d .
C1A C 0.3862(3) 0.5137(3) -0.07374(11) 0.0167(5) Uani 1 1 d .
C2A C 0.4122(2) 0.5903(3) -0.01520(11) 0.0165(5) Uani 1 1 d .
H2A H 0.4255 0.6939 -0.0242 0.020 Uiso 1 1 calc R
C3A C 0.2122(3) 0.4588(3) 0.01320(12) 0.0195(5) Uani 1 1 d .
C4A C 0.1010(3) 0.4925(3) -0.03369(12) 0.0225(6) Uani 1 1 d .
H4AA H 0.0823 0.4049 -0.0568 0.027 Uiso 1 1 calc R
H4AB H 0.0141 0.5188 -0.0138 0.027 Uiso 1 1 calc R
C5A C 0.1392(3) 0.6123(3) -0.07567(12) 0.0226(6) Uani 1 1 d .
H5AA H 0.1496 0.7017 -0.0528 0.027 Uiso 1 1 calc R
H5AB H 0.0611 0.6262 -0.1038 0.027 Uiso 1 1 calc R
C6A C 0.3226(3) 0.7295(3) -0.13839(12) 0.0221(6) Uani 1 1 d .
H6A H 0.3361 0.8011 -0.1063 0.027 Uiso 1 1 calc R
C7A C 0.4610(3) 0.7109(3) -0.16917(12) 0.0235(6) Uani 1 1 d .
H7AA H 0.4466 0.6509 -0.2045 0.028 Uiso 1 1 calc R
H7AB H 0.4946 0.8055 -0.1821 0.028 Uiso 1 1 calc R
C8A C 0.5713(3) 0.6420(3) -0.12976(12) 0.0216(6) Uani 1 1 d .
H8AA H 0.5918 0.7053 -0.0960 0.026 Uiso 1 1 calc R
H8AB H 0.6578 0.6293 -0.1519 0.026 Uiso 1 1 calc R
C9A C 0.6276(3) 0.4138(3) -0.07081(11) 0.0179(5) Uani 1 1 d .
H9A H 0.5876 0.3162 -0.0656 0.021 Uiso 1 1 calc R
C10A C 0.6465(3) 0.4751(3) -0.00936(11) 0.0162(5) Uani 1 1 d .
C11A C 0.2726(3) 0.5888(3) -0.11069(11) 0.0189(5) Uani 1 1 d .
H11C H 0.2480 0.5230 -0.1438 0.023 Uiso 1 1 calc R
C12A C 0.5213(3) 0.4973(3) -0.10774(11) 0.0168(5) Uani 1 1 d .
H12A H 0.4992 0.4379 -0.1431 0.020 Uiso 1 1 calc R
C13A C 0.1513(3) 0.4150(3) 0.07112(12) 0.0243(6) Uani 1 1 d .
H13D H 0.2257 0.3818 0.0976 0.036 Uiso 1 1 calc GR
H13E H 0.0842 0.3377 0.0646 0.036 Uiso 1 1 calc GR
H13F H 0.1046 0.4970 0.0887 0.036 Uiso 1 1 calc GR
C14A C 0.2138(3) 0.7885(3) -0.18173(14) 0.0302(7) Uani 1 1 d .
H14D H 0.1930 0.7165 -0.2118 0.045 Uiso 1 1 calc GR
H14E H 0.2499 0.8749 -0.2004 0.045 Uiso 1 1 calc GR
H14F H 0.1290 0.8120 -0.1607 0.045 Uiso 1 1 calc GR
C15A C 0.7665(3) 0.3925(3) -0.10041(12) 0.0233(6) Uani 1 1 d .
H15D H 0.8155 0.4840 -0.1024 0.035 Uiso 1 1 calc GR
H15E H 0.7508 0.3555 -0.1402 0.035 Uiso 1 1 calc GR
H15F H 0.8226 0.3241 -0.0777 0.035 Uiso 1 1 calc GR
O20A O 0.62904(19) 0.6131(2) 0.14294(8) 0.0239(4) Uani 1 1 d .
O21A O 0.84393(19) 0.6097(2) 0.10633(8) 0.0224(4) Uani 1 1 d .
H21A H 0.796(5) 0.562(5) 0.078(2) 0.053(13) Uiso 1 1 d .
C20A C 0.7497(3) 0.6511(3) 0.14444(12) 0.0198(5) Uani 1 1 d .
C21A C 0.8084(3) 0.7506(3) 0.18992(11) 0.0194(5) Uani 1 1 d .
C22A C 0.7286(3) 0.7875(4) 0.23780(13) 0.0271(6) Uani 1 1 d .
H22A H 0.6388 0.7474 0.2420 0.032 Uiso 1 1 calc R
C23A C 0.7800(3) 0.8830(4) 0.27950(13) 0.0335(7) Uani 1 1 d .
H23A H 0.7260 0.9069 0.3125 0.040 Uiso 1 1 calc R
C24A C 0.9104(3) 0.9433(4) 0.27279(13) 0.0301(7) Uani 1 1 d .
H24A H 0.9452 1.0094 0.3010 0.036 Uiso 1 1 calc R
C25A C 0.9898(3) 0.9071(3) 0.22499(12) 0.0235(6) Uani 1 1 d .
H25A H 1.0787 0.9490 0.2203 0.028 Uiso 1 1 calc R
C26A C 0.9398(3) 0.8100(3) 0.18404(11) 0.0199(5) Uani 1 1 d .
H26A H 0.9954 0.7838 0.1518 0.024 Uiso 1 1 calc R

loop_
_atom_site_aniso_label
_atom_site_aniso_U_11
_atom_site_aniso_U_22
_atom_site_aniso_U_33
_atom_site_aniso_U_23
_atom_site_aniso_U_13
_atom_site_aniso_U_12
O1 0.0175(9) 0.0181(9) 0.0291(10) 0.0023(8) -0.0006(7) -0.0021(7)
O2 0.0161(9) 0.0222(10) 0.0299(10) -0.0056(8) 0.0022(7) -0.0035(8)
O3 0.0158(9) 0.0245(10) 0.0214(9) -0.0017(8) 0.0034(7) 0.0036(8)
O10 0.0237(10) 0.0249(10) 0.0181(9) -0.0016(8) 0.0018(7) 0.0022(8)
N11 0.0163(11) 0.0236(12) 0.0182(11) 0.0003(9) -0.0014(9) 0.0020(9)
C1 0.0176(12) 0.0154(12) 0.0205(12) 0.0010(10) -0.0001(10) -0.0005(10)
C2 0.0166(12) 0.0189(13) 0.0198(12) 0.0002(11) 0.0006(10) 0.0006(10)
C3 0.0194(13) 0.0229(14) 0.0257(14) -0.0040(11) 0.0055(10) -0.0015(11)
C4 0.0244(14) 0.0302(15) 0.0221(13) -0.0018(11) 0.0073(11) -0.0065(12)
C5 0.0232(14) 0.0269(14) 0.0176(12) -0.0021(11) 0.0019(10) -0.0032(12)
C6 0.0192(13) 0.0196(13) 0.0229(13) 0.0001(11) -0.0029(10) -0.0010(11)
C7 0.0199(14) 0.0273(15) 0.0282(14) -0.0001(12) -0.0003(11) -0.0046(12)
C8 0.0183(13) 0.0246(14) 0.0243(14) 0.0020(11) 0.0028(11) -0.0016(11)
C9 0.0159(13) 0.0206(13) 0.0256(13) 0.0001(11) 0.0006(10) 0.0017(10)
C10 0.0177(12) 0.0170(12) 0.0218(13) 0.0018(10) 0.0017(10) -0.0023(10)
C11 0.0196(13) 0.0212(13) 0.0171(12) 0.0016(10) -0.0002(10) -0.0005(11)
C12 0.0172(12) 0.0211(13) 0.0185(12) 0.0020(10) 0.0010(10) 0.0006(10)
C13 0.0224(14) 0.0377(17) 0.0357(16) -0.0110(14) 0.0069(12) -0.0037(13)
C14 0.0291(15) 0.0285(15) 0.0254(14) -0.0023(12) -0.0027(12) -0.0022(13)
C15 0.0191(14) 0.0444(18) 0.0280(15) -0.0076(13) 0.0025(11) 0.0042(13)
O20 0.0215(9) 0.0304(11) 0.0247(10) -0.0006(9) 0.0012(8) -0.0007(9)
O21 0.0214(10) 0.0302(11) 0.0235(9) 0.0018(9) 0.0021(8) 0.0076(9)
C20 0.0184(13) 0.0228(14) 0.0237(13) -0.0043(11) -0.0028(11) 0.0002(11)
C21 0.0191(13) 0.0233(14) 0.0234(13) -0.0071(11) -0.0032(11) -0.0012(11)
C22 0.0204(13) 0.0295(15) 0.0239(14) -0.0075(12) -0.0013(11) -0.0005(12)
C23 0.0238(15) 0.0345(17) 0.0300(15) -0.0117(13) -0.0056(12) 0.0076(13)
C24 0.0303(16) 0.0317(16) 0.0317(15) -0.0022(13) -0.0091(12) 0.0091(13)
C25 0.0296(16) 0.0374(17) 0.0264(15) 0.0021(13) -0.0025(12) 0.0019(13)
C26 0.0221(14) 0.0287(14) 0.0258(14) -0.0018(12) -0.0030(11) 0.0045(12)
O1A 0.0207(9) 0.0178(9) 0.0159(8) -0.0008(7) 0.0031(7) -0.0038(7)
O2A 0.0179(8) 0.0202(9) 0.0189(8) 0.0007(7) 0.0049(7) -0.0012(7)
O3A 0.0132(8) 0.0224(9) 0.0203(9) -0.0050(8) 0.0034(7) -0.0013(7)
O10A 0.0155(9) 0.0246(10) 0.0222(9) 0.0001(8) -0.0004(7) 0.0016(8)
N11A 0.0151(10) 0.0223(12) 0.0155(11) -0.0027(9) -0.0003(8) -0.0021(9)
C1A 0.0153(12) 0.0154(12) 0.0193(12) 0.0004(10) 0.0011(10) -0.0030(10)
C2A 0.0120(11) 0.0185(13) 0.0190(12) -0.0020(10) 0.0014(9) -0.0013(10)
C3A 0.0143(12) 0.0209(13) 0.0233(13) -0.0028(11) 0.0035(10) -0.0011(11)
C4A 0.0122(12) 0.0326(15) 0.0229(13) -0.0040(12) 0.0018(10) -0.0015(11)
C5A 0.0177(13) 0.0261(14) 0.0237(13) -0.0020(11) -0.0038(10) 0.0041(11)
C6A 0.0249(14) 0.0194(13) 0.0218(13) -0.0004(11) -0.0038(11) 0.0012(11)
C7A 0.0290(15) 0.0209(12) 0.0208(13) 0.0043(11) 0.0002(11) -0.0035(12)
C8A 0.0209(13) 0.0229(14) 0.0213(13) 0.0022(11) 0.0030(10) -0.0034(11)
C9A 0.0159(12) 0.0189(12) 0.0188(12) -0.0017(10) 0.0023(10) -0.0006(10)
C10A 0.0125(11) 0.0166(12) 0.0196(12) 0.0021(10) 0.0029(9) -0.0027(10)
C11A 0.0175(12) 0.0205(13) 0.0188(12) -0.0022(10) -0.0016(10) 0.0008(11)
C12A 0.0150(12) 0.0198(13) 0.0157(11) -0.0029(10) 0.0010(9) -0.0007(10)
C13A 0.0173(13) 0.0294(15) 0.0263(13) -0.0002(12) 0.0050(10) -0.0008(11)
C14A 0.0347(17) 0.0260(15) 0.0297(15) 0.0032(12) -0.0077(13) 0.0043(13)
C15A 0.0157(13) 0.0331(15) 0.0212(12) -0.0032(11) 0.0043(10) 0.0029(11)
O20A 0.0172(9) 0.0274(10) 0.0272(10) 0.0038(8) 0.0020(7) -0.0045(8)
O21A 0.0169(9) 0.0258(10) 0.0244(9) -0.0033(8) 0.0004(7) 0.0013(8)
C20A 0.0178(13) 0.0196(12) 0.0221(13) 0.0073(11) 0.0009(10) 0.0028(11)
C21A 0.0194(13) 0.0210(13) 0.0178(12) 0.0043(10) -0.0002(10) 0.0013(10)
C22A 0.0177(13) 0.0369(17) 0.0268(14) 0.0007(12) 0.0047(11) -0.0037(12)
C23A 0.0257(15) 0.050(2) 0.0252(15) -0.0077(14) 0.0077(12) 0.0017(14)
C24A 0.0261(15) 0.0386(17) 0.0256(14) -0.0074(13) 0.0003(12) -0.0005(13)
C25A 0.0185(13) 0.0276(14) 0.0243(13) 0.0008(11) -0.0001(11) -0.0030(11)
C26A 0.0170(12) 0.0247(13) 0.0181(12) 0.0042(10) 0.0016(10) 0.0017(11)

loop_
_atom_type_symbol
_atom_type_description
_atom_type_scat_dispersion_real
_atom_type_scat_dispersion_imag
_atom_type_scat_source
C C 0.0181 0.0091 'International Tables Vol C Tables 4.2.6.8 and 6.1.1.4'
H H 0.0000 0.0000 'International Tables Vol C Tables 4.2.6.8 and 6.1.1.4'
N N 0.0311 0.0180 'International Tables Vol C Tables 4.2.6.8 and 6.1.1.4'
O O 0.0492 0.0322 'International Tables Vol C Tables 4.2.6.8 and 6.1.1.4'

loop_
_geom_angle_atom_site_label_1
_geom_angle_atom_site_label_2
_geom_angle_atom_site_label_3
_geom_angle
C1 O1 O2 112.02(18)
C3 O2 O1 107.87(18)
C2 O3 C3 113.4(2)
C10 N11 C2 126.6(2)
O1 C1 C2 110.1(2)
O1 C1 C11 107.2(2)
O1 C1 C12 104.2(2)
C2 C1 C11 112.1(2)
C2 C1 C12 110.8(2)
C12 C1 C11 112.1(2)
O3 C2 N11 108.3(2)
O3 C2 C1 113.6(2)
N11 C2 C1 112.2(2)
O2 C3 O3 108.0(2)
O2 C3 C4 111.8(2)
O2 C3 C13 104.8(2)
O3 C3 C4 110.9(2)
O3 C3 C13 107.0(2)
C13 C3 C4 113.8(2)
C5 C4 C3 113.9(2)
C4 C5 C11 115.8(2)
C7 C6 C11 111.9(2)
C7 C6 C14 109.7(2)
C14 C6 C11 110.9(2)
C8 C7 C6 112.5(2)
C7 C8 C12 110.5(2)
C10 C9 C12 113.1(2)
C10 C9 C15 111.3(2)
C15 C9 C12 114.1(2)
O10 C10 N11 120.4(2)
O10 C10 C9 119.9(2)
N11 C10 C9 119.5(2)
C5 C11 C1 111.9(2)
C5 C11 C6 110.7(2)
C6 C11 C1 112.3(2)
C1 C12 C8 110.0(2)
C1 C12 C9 110.4(2)
C9 C12 C8 115.1(2)
O20 C20 O21 124.0(3)
O20 C20 C21 123.3(3)
O21 C20 C21 112.8(2)
C22 C21 C20 119.0(3)
C22 C21 C26 119.8(3)
C26 C21 C20 121.2(3)
C23 C22 C21 120.0(3)
C22 C23 C24 120.4(3)
C25 C24 C23 119.7(3)
C26 C25 C24 120.1(3)
C25 C26 C21 120.0(3)
C1A O1A O2A 112.26(17)
C3A O2A O1A 107.61(18)
C2A O3A C3A 113.45(19)
C10A N11A C2A 126.7(2)
O1A C1A C2A 110.5(2)
O1A C1A C11A 107.4(2)
O1A C1A C12A 104.3(2)
C2A C1A C11A 111.6(2)
C2A C1A C12A 111.0(2)
C12A C1A C11A 111.8(2)
O3A C2A N11A 108.6(2)
O3A C2A C1A 113.8(2)
N11A C2A C1A 112.6(2)
O2A C3A O3A 107.51(19)
O2A C3A C4A 112.4(2)
O2A C3A C13A 105.1(2)
O3A C3A C4A 111.1(2)
O3A C3A C13A 107.6(2)
C13A C3A C4A 112.9(2)
C5A C4A C3A 114.6(2)
C4A C5A C11A 115.7(2)
C7A C6A C11A 111.9(2)
C7A C6A C14A 109.8(2)
C14A C6A C11A 110.9(2)
C8A C7A C6A 112.5(2)
C7A C8A C12A 110.4(2)
C10A C9A C12A 112.6(2)
C10A C9A C15A 111.4(2)
C15A C9A C12A 114.1(2)
O10A C10A N11A 121.5(2)
O10A C10A C9A 120.2(2)
N11A C10A C9A 118.2(2)
C1A C11A C5A 111.9(2)
C1A C11A C6A 112.9(2)
C5A C11A C6A 111.1(2)
C8A C12A C1A 110.7(2)
C8A C12A C9A 115.0(2)
C9A C12A C1A 109.8(2)
O20A C20A O21A 124.2(3)
O20A C20A C21A 123.5(3)
O21A C20A C21A 112.4(2)
C22A C21A C20A 119.4(3)
C22A C21A C26A 119.5(3)
C26A C21A C20A 121.0(2)
C21A C22A C23A 120.1(3)
C24A C23A C22A 119.9(3)
C25A C24A C23A 120.0(3)
C26A C25A C24A 120.1(3)
C25A C26A C21A 120.3(3)

loop_
_geom_bond_atom_site_label_1
_geom_bond_atom_site_label_2
_geom_bond_distance
O1 O2 1.470(3)
O1 C1 1.462(3)
O2 C3 1.417(3)
O3 C2 1.418(3)
O3 C3 1.433(4)
O10 C10 1.250(3)
N11 C2 1.460(3)
N11 C10 1.333(4)
C1 C2 1.526(4)
C1 C11 1.546(3)
C1 C12 1.536(3)
C3 C4 1.538(4)
C3 C13 1.512(4)
C4 C5 1.529(4)
C5 C11 1.542(4)
C6 C7 1.528(4)
C6 C11 1.543(4)
C6 C14 1.535(4)
C7 C8 1.526(4)
C8 C12 1.538(4)
C9 C10 1.508(4)
C9 C12 1.536(4)
C9 C15 1.530(4)
O20 C20 1.220(4)
O21 C20 1.322(4)
C20 C21 1.492(4)
C21 C22 1.392(4)
C21 C26 1.393(4)
C22 C23 1.381(4)
C23 C24 1.390(5)
C24 C25 1.389(5)
C25 C26 1.388(4)
O1A O2A 1.471(2)
O1A C1A 1.456(3)
O2A C3A 1.414(3)
O3A C2A 1.417(3)
O3A C3A 1.439(3)
O10A C10A 1.242(3)
N11A C2A 1.463(3)
N11A C10A 1.339(3)
C1A C2A 1.533(3)
C1A C11A 1.541(3)
C1A C12A 1.535(3)
C3A C4A 1.535(4)
C3A C13A 1.511(4)
C4A C5A 1.524(4)
C5A C11A 1.542(4)
C6A C7A 1.528(4)
C6A C11A 1.542(4)
C6A C14A 1.533(4)
C7A C8A 1.524(4)
C8A C12A 1.526(4)
C9A C10A 1.523(3)
C9A C12A 1.530(3)
C9A C15A 1.523(3)
O20A C20A 1.217(3)
O21A C20A 1.326(3)
C20A C21A 1.498(4)
C21A C22A 1.390(4)
C21A C26A 1.392(4)
C22A C23A 1.391(5)
C23A C24A 1.390(4)
C24A C25A 1.385(4)
C25A C26A 1.384(4)

loop_
_geom_hbond_atom_site_label_D
_geom_hbond_atom_site_label_H
_geom_hbond_atom_site_label_A
_geom_hbond_distance_DH
_geom_hbond_distance_HA
_geom_hbond_distance_DA
_geom_hbond_angle_DHA
N11 H11 O20 0.90(4) 2.06(3) 2.958(3) 170(3)
O21 H21 O10 0.87(4) 1.71(4) 2.572(3) 171(4)
N11A H11B O20A 0.89(4) 2.23(4) 3.109(3) 169(3)
O21A H21A O10A 0.91(5) 1.71(5) 2.596(3) 162(4)

loop_
_geom_torsion_atom_site_label_1
_geom_torsion_atom_site_label_2
_geom_torsion_atom_site_label_3
_geom_torsion_atom_site_label_4
_geom_torsion
O1 O2 C3 O3 -75.0(2)
O1 O2 C3 C4 47.3(3)
O1 O2 C3 C13 171.1(2)
O1 C1 C2 O3 -53.0(3)
O1 C1 C2 N11 70.3(3)
O1 C1 C11 C5 69.1(3)
O1 C1 C11 C6 -165.7(2)
O1 C1 C12 C8 171.6(2)
O1 C1 C12 C9 -60.3(3)
O2 O1 C1 C2 14.7(3)
O2 O1 C1 C11 -107.5(2)
O2 O1 C1 C12 133.51(19)
O2 C3 C4 C5 -96.7(3)
O3 C3 C4 C5 23.9(3)
C1 O1 O2 C3 46.1(3)
C2 O3 C3 O2 35.7(3)
C2 O3 C3 C4 -87.2(3)
C2 O3 C3 C13 148.1(2)
C2 N11 C10 O10 172.7(2)
C2 N11 C10 C9 -11.5(4)
C2 C1 C11 C5 -51.8(3)
C2 C1 C11 C6 73.4(3)
C2 C1 C12 C8 -70.0(3)
C2 C1 C12 C9 58.1(3)
C3 O3 C2 N11 -98.8(2)
C3 O3 C2 C1 26.5(3)
C3 C4 C5 C11 59.1(3)
C4 C5 C11 C1 -37.7(3)
C4 C5 C11 C6 -163.8(2)
C6 C7 C8 C12 57.4(3)
C7 C6 C11 C1 49.5(3)
C7 C6 C11 C5 175.4(2)
C7 C8 C12 C1 -58.4(3)
C7 C8 C12 C9 176.2(2)
C10 N11 C2 O3 148.3(3)
C10 N11 C2 C1 22.1(4)
C10 C9 C12 C1 -46.9(3)
C10 C9 C12 C8 78.4(3)
C11 C1 C2 O3 66.2(3)
C11 C1 C2 N11 -170.5(2)
C11 C1 C12 C8 56.1(3)
C11 C1 C12 C9 -175.8(2)
C11 C6 C7 C8 -52.7(3)
C12 C1 C2 O3 -167.7(2)
C12 C1 C2 N11 -44.5(3)
C12 C1 C11 C5 -177.1(2)
C12 C1 C11 C6 -51.9(3)
C12 C9 C10 O10 -160.4(2)
C12 C9 C10 N11 23.7(3)
C13 C3 C4 C5 144.6(3)
C14 C6 C7 C8 -176.3(2)
C14 C6 C11 C1 172.4(2)
C14 C6 C11 C5 -61.7(3)
C15 C9 C10 O10 -30.5(4)
C15 C9 C10 N11 153.6(3)
C15 C9 C12 C1 -175.4(2)
C15 C9 C12 C8 -50.1(3)
O20 C20 C21 C22 -0.9(4)
O20 C20 C21 C26 -178.9(3)
O21 C20 C21 C22 179.0(3)
O21 C20 C21 C26 1.0(4)
C20 C21 C22 C23 -176.9(3)
C20 C21 C26 C25 176.6(3)
C21 C22 C23 C24 -0.2(4)
C22 C21 C26 C25 -1.4(4)
C22 C23 C24 C25 -0.4(5)
C23 C24 C25 C26 0.1(5)
C24 C25 C26 C21 0.7(5)
C26 C21 C22 C23 1.1(4)
O1A O2A C3A O3A -75.9(2)
O1A O2A C3A C4A 46.7(3)
O1A O2A C3A C13A 169.75(19)
O1A C1A C2A O3A -51.2(3)
O1A C1A C2A N11A 73.0(3)
O1A C1A C11A C5A 69.1(3)
O1A C1A C11A C6A -164.6(2)
O1A C1A C12A C8A 171.3(2)
O1A C1A C12A C9A -60.7(2)
O2A O1A C1A C2A 14.2(3)
O2A O1A C1A C11A -107.7(2)
O2A O1A C1A C12A 133.57(18)
O2A C3A C4A C5A -96.1(3)
O3A C3A C4A C5A 24.4(3)
C1A O1A O2A C3A 46.3(2)
C2A O3A C3A O2A 37.7(3)
C2A O3A C3A C4A -85.6(3)
C2A O3A C3A C13A 150.4(2)
C2A N11A C10A O10A 169.0(2)
C2A N11A C10A C9A -15.2(4)
C2A C1A C11A C5A -52.1(3)
C2A C1A C11A C6A 74.1(3)
C2A C1A C12A C8A -69.7(3)
C2A C1A C12A C9A 58.3(3)
C3A O3A C2A N11A -102.4(2)
C3A O3A C2A C1A 23.9(3)
C3A C4A C5A C11A 58.5(3)
C4A C5A C11A C1A -37.4(3)
C4A C5A C11A C6A -164.6(2)
C6A C7A C8A C12A 57.4(3)
C7A C6A C11A C1A 48.7(3)
C7A C6A C11A C5A 175.4(2)
C7A C8A C12A C1A -58.6(3)
C7A C8A C12A C9A 176.3(2)
C10A N11A C2A O3A 148.5(2)
C10A N11A C2A C1A 21.6(4)
C10A C9A C12A C1A -51.3(3)
C10A C9A C12A C8A 74.3(3)
C11A C1A C2A O3A 68.2(3)
C11A C1A C2A N11A -167.6(2)
C11A C1A C12A C8A 55.6(3)
C11A C1A C12A C9A -176.4(2)
C11A C6A C7A C8A -52.2(3)
C12A C1A C2A O3A -166.4(2)
C12A C1A C2A N11A -42.2(3)
C12A C1A C11A C5A -177.1(2)
C12A C1A C11A C6A -50.8(3)
C12A C9A C10A O10A -154.4(2)
C12A C9A C10A N11A 29.8(3)
C13A C3A C4A C5A 145.3(2)
C14A C6A C7A C8A -175.7(2)
C14A C6A C11A C1A 171.6(2)
C14A C6A C11A C5A -61.6(3)
C15A C9A C10A O10A -24.7(4)
C15A C9A C10A N11A 159.5(2)
C15A C9A C12A C1A -179.5(2)
C15A C9A C12A C8A -54.0(3)
O20A C20A C21A C22A 9.2(4)
O20A C20A C21A C26A -168.8(3)
O21A C20A C21A C22A -170.8(2)
O21A C20A C21A C26A 11.2(3)
C20A C21A C22A C23A -178.1(3)
C20A C21A C26A C25A 176.8(3)
C21A C22A C23A C24A 1.0(5)
C22A C21A C26A C25A -1.1(4)
C22A C23A C24A C25A -0.7(5)
C23A C24A C25A C26A -0.5(5)
C24A C25A C26A C21A 1.4(4)
C26A C21A C22A C23A -0.1(4)
